data_4071870
loop_
_publ_author_name
'Bugarin, Alejandro'
'Connell, Brian T.'

_publ_section_title
;
 Chiral Nickel(II) and Palladium(II) NCN-Pincer Complexes Based on
 Substituted Benzene: Synthesis, Structure, and Lewis Acidity
;
_journal_issue 17
_journal_name_full Organometallics
_journal_page_first 4357
_journal_paper_doi 10.1021/om8004367
_journal_volume 27
_journal_year 2008
_chemical_absolute_configuration rm
_chemical_formula_sum 'C18 H25 Cl N2 Ni O7'
_chemical_formula_weight 475.56
_chemical_name_systematic
;

 ?

;
_space_group_IT_number 19
_symmetry_cell_setting orthorhombic
_symmetry_space_group_name_Hall 'P 2ac 2ab'
_symmetry_space_group_name_H-M 'P 21 21 21'
_atom_sites_solution_hydrogens geom
_atom_sites_solution_primary direct
_atom_sites_solution_secondary difmap
_audit_creation_method SHELXL-97
_cell_angle_alpha 90.00
_cell_angle_beta 90.00
_cell_angle_gamma 90.00
_cell_formula_units_Z 4
_cell_length_a 6.1341(6)
_cell_length_b 11.6353(10)
_cell_length_c 29.016(3)
_cell_measurement_reflns_used 7130
_cell_measurement_temperature 90(2)
_cell_measurement_theta_max 28.14
_cell_measurement_theta_min 2.24
_cell_volume 2070.9(3)
_computing_cell_refinement 'Bruker APEXII'
_computing_data_collection 'Bruker APEXII'
_computing_data_reduction 'Bruker SAINT'
_computing_molecular_graphics 'Bruker SHELXTL'
_computing_publication_material 'Bruker SHELXTL'
_computing_structure_refinement 'SHELXL-97 (Sheldrick, 1997)'
_computing_structure_solution 'SHELXS-97 (Sheldrick, 1990)'
_diffrn_ambient_temperature 90(2)
_diffrn_measured_fraction_theta_full 0.944
_diffrn_measured_fraction_theta_max 0.944
_diffrn_measurement_device_type 'CCD area detector'
_diffrn_measurement_method 'phi and omega scans'
_diffrn_radiation_monochromator graphite
_diffrn_radiation_source 'fine-focus sealed tube'
_diffrn_radiation_type MoK\a
_diffrn_radiation_wavelength 0.71073
_diffrn_reflns_av_R_equivalents 0.0277
_diffrn_reflns_av_sigmaI/netI 0.0258
_diffrn_reflns_limit_h_max 8
_diffrn_reflns_limit_h_min -8
_diffrn_reflns_limit_k_max 15
_diffrn_reflns_limit_k_min -15
_diffrn_reflns_limit_l_max 38
_diffrn_reflns_limit_l_min -39
_diffrn_reflns_number 23472
_diffrn_reflns_theta_full 28.73
_diffrn_reflns_theta_max 28.73
_diffrn_reflns_theta_min 2.24
_exptl_absorpt_coefficient_mu 1.108
_exptl_absorpt_correction_T_max 0.8785
_exptl_absorpt_correction_T_min 0.7615
_exptl_absorpt_correction_type multi-scan
_exptl_absorpt_process_details sadabs
_exptl_crystal_colour yellow
_exptl_crystal_density_diffrn 1.525
_exptl_crystal_density_method 'not measured'
_exptl_crystal_description plate
_exptl_crystal_F_000 992
_exptl_crystal_size_max 0.26
_exptl_crystal_size_mid 0.12
_exptl_crystal_size_min 0.12
_refine_diff_density_max 0.341
_refine_diff_density_min -0.171
_refine_diff_density_rms 0.046
_refine_ls_abs_structure_details 'Flack H D (1983), Acta Cryst. A39, 876-881'
_refine_ls_abs_structure_Flack 0.019(8)
_refine_ls_extinction_method none
_refine_ls_goodness_of_fit_ref 1.041
_refine_ls_hydrogen_treatment constr
_refine_ls_matrix_type full
_refine_ls_number_parameters 314
_refine_ls_number_reflns 4942
_refine_ls_number_restraints 48
_refine_ls_restrained_S_all 1.109
_refine_ls_R_factor_all 0.0243
_refine_ls_R_factor_gt 0.0224
_refine_ls_shift/su_max 0.006
_refine_ls_shift/su_mean 0.001
_refine_ls_structure_factor_coef Fsqd
_refine_ls_weighting_details 'calc w=1/[\s^2^(Fo^2^)+(0.0316P)^2^+0.0000P] where P=(Fo^2^+2Fc^2^)/3'
_refine_ls_weighting_scheme calc
_refine_ls_wR_factor_gt 0.0539
_refine_ls_wR_factor_ref 0.0546
_reflns_number_gt 4685
_reflns_number_total 4942
_reflns_threshold_expression >2sigma(I)
_cod_data_source_file om8004367_si_002.cif
_cod_data_source_block H
_cod_depositor_comments
;
The following automatic conversions were performed:

'_symmetry_cell_setting' value 'Orthorhombic' changed to
'orthorhombic' according to
/home/saulius/struct/CIF-dictionaries/cif_core.dic dictionary named
'cif_core.dic' version 2.4.1 from 2010-06-29.

Automatic conversion script
Id: cif_fix_values 1715 2011-07-08 13:25:40Z adriana 

The following automatic conversions were performed:

'_refine_ls_hydrogen_treatment' value 'const' was replaced with the
value 'constr' as specified in the replacement file
'src/cod-tools/trunk/data/replacement-values/replacement_values.lst'.

Automatic conversion script
Id: cif_fix_values 5376 2017-05-30 11:51:03Z andrius 
;
_cod_original_sg_symbol_H-M P2(1)2(1)2(1)
_cod_database_code 4071870

loop_
_symmetry_equiv_pos_as_xyz
'x, y, z'
'-x+1/2, -y, z+1/2'
'x+1/2, -y+1/2, -z'
'-x, y+1/2, -z+1/2'

loop_
_atom_site_label
_atom_site_type_symbol
_atom_site_fract_x
_atom_site_fract_y
_atom_site_fract_z
_atom_site_U_iso_or_equiv
_atom_site_adp_type
_atom_site_occupancy
_atom_site_symmetry_multiplicity
_atom_site_calc_flag
_atom_site_refinement_flags
_atom_site_disorder_assembly
_atom_site_disorder_group
Ni1 Ni -0.42078(3) 0.436495(16) 0.878850(6) 0.02174(6) Uani 1 1 d . . .
Cl1_1 Cl 0.0439(9) 0.7985(4) 0.86448(15) 0.0292(7) Uani 0.579(14) 1 d PU A -1
O1_1 O 0.2466(9) 0.7512(7) 0.8852(2) 0.0776(17) Uani 0.579(14) 1 d PU A -1
O2_1 O -0.0768(10) 0.8354(4) 0.9074(2) 0.0464(11) Uani 0.579(14) 1 d PU A -1
O3_1 O 0.0896(18) 0.8810(8) 0.8324(3) 0.094(2) Uani 0.579(14) 1 d PU A -1
O4_1 O -0.088(2) 0.7133(12) 0.8396(4) 0.055(2) Uani 0.579(14) 1 d PU A -1
Cl1_2 Cl 0.0628(15) 0.7988(7) 0.8636(3) 0.0461(16) Uani 0.421(14) 1 d PU A -2
O1_2 O 0.2733(10) 0.7694(5) 0.8594(6) 0.083(3) Uani 0.421(14) 1 d PU A -2
O2_2 O -0.021(2) 0.8374(11) 0.8991(4) 0.100(3) Uani 0.421(14) 1 d PU A -2
O3_2 O -0.053(3) 0.6990(15) 0.8498(5) 0.058(3) Uani 0.421(14) 1 d PU A -2
O4_2 O 0.0287(13) 0.8959(8) 0.8329(4) 0.0481(17) Uani 0.421(14) 1 d PU A -2
O1 O -0.8940(2) 0.27750(10) 0.81059(4) 0.0346(3) Uani 1 1 d . . .
O2 O 0.05617(19) 0.28887(11) 0.95063(4) 0.0343(3) Uani 1 1 d . . .
O3 O -0.4249(2) 0.60323(10) 0.87810(4) 0.0360(3) Uani 1 1 d . . .
H1O3 H -0.5299 0.6502 0.8749 0.053(7) Uiso 1 1 d R . .
H2O3 H -0.3166 0.6442 0.8701 0.052(7) Uiso 1 1 d R . .
N1 N -0.1634(2) 0.41606(11) 0.91559(4) 0.0250(3) Uani 1 1 d . . .
N2 N -0.6736(2) 0.40921(11) 0.84202(4) 0.0258(3) Uani 1 1 d . . .
C1 C -0.0101(3) 0.49028(15) 0.94131(5) 0.0280(3) Uani 1 1 d . . .
H1 H 0.0703 0.5406 0.9191 0.034 Uiso 1 1 calc R . .
C2 C 0.1484(3) 0.40128(16) 0.96180(6) 0.0342(4) Uani 1 1 d . . .
H2A H 0.2952 0.4097 0.9480 0.041 Uiso 1 1 calc R . .
H2B H 0.1603 0.4111 0.9956 0.041 Uiso 1 1 calc R . .
C3 C -0.1160(2) 0.30962(14) 0.92415(5) 0.0262(3) Uani 1 1 d . . .
C4 C -0.2590(3) 0.22211(13) 0.90502(5) 0.0268(3) Uani 1 1 d . . .
C5 C -0.4237(3) 0.27915(12) 0.88211(5) 0.0244(3) Uani 1 1 d . . .
C6 C -0.5908(3) 0.21848(13) 0.86118(5) 0.0269(3) Uani 1 1 d . . .
C7 C -0.5955(3) 0.09906(14) 0.86333(5) 0.0337(4) Uani 1 1 d . . .
H7 H -0.7124 0.0571 0.8500 0.040 Uiso 1 1 calc R . .
C8 C -0.4254(3) 0.04265(14) 0.88535(5) 0.0361(4) Uani 1 1 d . . .
H8 H -0.4255 -0.0390 0.8864 0.043 Uiso 1 1 calc R . .
C9 C -0.2542(3) 0.10257(14) 0.90607(5) 0.0332(4) Uani 1 1 d . . .
H9 H -0.1375 0.0628 0.9205 0.040 Uiso 1 1 calc R . .
C10 C -0.7274(3) 0.30235(14) 0.83783(5) 0.0267(3) Uani 1 1 d . . .
C11 C -0.8029(3) 0.47664(15) 0.80847(5) 0.0291(3) Uani 1 1 d . . .
H11 H -0.8729 0.5435 0.8243 0.035 Uiso 1 1 calc R . .
C12 C -0.9775(3) 0.38867(16) 0.79453(6) 0.0361(4) Uani 1 1 d . . .
H12A H -1.1187 0.4067 0.8094 0.043 Uiso 1 1 calc R . .
H12B H -0.9980 0.3881 0.7607 0.043 Uiso 1 1 calc R . .
C13 C -0.1261(3) 0.56532(15) 0.97712(6) 0.0325(3) Uani 1 1 d . . .
H13 H -0.2283 0.6174 0.9602 0.039 Uiso 1 1 calc R . .
C14 C -0.2601(3) 0.49517(19) 1.01096(6) 0.0421(5) Uani 1 1 d . . .
H14A H -0.1630 0.4461 1.0292 0.063 Uiso 1 1 calc R . .
H14B H -0.3638 0.4470 0.9940 0.063 Uiso 1 1 calc R . .
H14C H -0.3400 0.5470 1.0315 0.063 Uiso 1 1 calc R . .
C15 C 0.0408(4) 0.64055(17) 1.00179(7) 0.0452(5) Uani 1 1 d . . .
H15A H 0.1516 0.5917 1.0162 0.068 Uiso 1 1 calc R . .
H15B H -0.0326 0.6863 1.0255 0.068 Uiso 1 1 calc R . .
H15C H 0.1106 0.6920 0.9795 0.068 Uiso 1 1 calc R . .
C16 C -0.6584(3) 0.51910(16) 0.76914(6) 0.0351(4) Uani 1 1 d . . .
H16 H -0.5368 0.5645 0.7831 0.042 Uiso 1 1 calc R . .
C17 C -0.5567(3) 0.42164(17) 0.74161(6) 0.0415(4) Uani 1 1 d . . .
H17A H -0.6704 0.3818 0.7241 0.062 Uiso 1 1 calc R . .
H17B H -0.4864 0.3673 0.7627 0.062 Uiso 1 1 calc R . .
H17C H -0.4478 0.4530 0.7203 0.062 Uiso 1 1 calc R . .
C18 C -0.7917(4) 0.60094(17) 0.73907(6) 0.0488(5) Uani 1 1 d . . .
H18A H -0.8564 0.6609 0.7584 0.073 Uiso 1 1 calc R . .
H18B H -0.9076 0.5580 0.7235 0.073 Uiso 1 1 calc R . .
H18C H -0.6964 0.6364 0.7160 0.073 Uiso 1 1 calc R . .

loop_
_atom_site_aniso_label
_atom_site_aniso_U_11
_atom_site_aniso_U_22
_atom_site_aniso_U_33
_atom_site_aniso_U_23
_atom_site_aniso_U_13
_atom_site_aniso_U_12
Ni1 0.02178(9) 0.02160(9) 0.02185(9) 0.00004(7) -0.00261(7) -0.00095(7)
Cl1_1 0.0240(8) 0.0224(13) 0.0412(13) -0.0001(9) -0.0020(6) 0.0023(6)
O1_1 0.055(2) 0.111(4) 0.067(3) -0.013(2) -0.010(2) 0.045(2)
O2_1 0.053(2) 0.0506(19) 0.035(2) -0.0084(14) 0.0125(17) 0.0109(15)
O3_1 0.124(6) 0.084(5) 0.074(3) 0.033(3) -0.021(4) -0.066(4)
O4_1 0.051(3) 0.050(5) 0.065(3) -0.021(3) 0.005(2) -0.015(3)
Cl1_2 0.045(3) 0.024(2) 0.069(3) -0.0047(15) 0.0019(15) -0.0065(15)
O1_2 0.036(2) 0.047(3) 0.166(8) 0.027(4) -0.016(4) 0.0112(19)
O2_2 0.106(7) 0.143(6) 0.051(4) -0.039(4) 0.029(4) 0.007(5)
O3_2 0.056(6) 0.030(3) 0.089(7) -0.021(5) 0.031(5) -0.015(4)
O4_2 0.041(3) 0.045(3) 0.058(3) 0.010(2) 0.004(2) 0.010(2)
O1 0.0307(6) 0.0413(7) 0.0317(6) -0.0049(5) -0.0056(5) -0.0078(5)
O2 0.0292(6) 0.0426(7) 0.0310(6) 0.0012(5) -0.0052(5) 0.0085(6)
O3 0.0303(6) 0.0231(5) 0.0545(7) 0.0041(5) -0.0101(8) -0.0019(5)
N1 0.0243(6) 0.0285(7) 0.0222(6) -0.0001(5) -0.0018(5) -0.0020(5)
N2 0.0249(6) 0.0292(7) 0.0233(6) -0.0017(5) -0.0017(5) 0.0006(5)
C1 0.0221(7) 0.0374(9) 0.0244(8) 0.0009(6) -0.0024(6) -0.0062(6)
C2 0.0240(8) 0.0504(10) 0.0281(8) -0.0028(7) -0.0032(6) 0.0039(7)
C3 0.0253(8) 0.0334(8) 0.0200(7) 0.0016(6) 0.0021(6) 0.0064(7)
C4 0.0317(8) 0.0276(8) 0.0212(7) 0.0014(6) 0.0035(6) 0.0038(7)
C5 0.0287(7) 0.0245(7) 0.0200(6) -0.0013(5) 0.0047(8) -0.0002(6)
C6 0.0308(8) 0.0282(8) 0.0217(7) -0.0026(6) 0.0031(7) -0.0046(7)
C7 0.0460(10) 0.0286(8) 0.0264(7) -0.0042(6) 0.0076(8) -0.0108(8)
C8 0.0585(11) 0.0229(7) 0.0269(8) 0.0003(6) 0.0066(8) -0.0020(8)
C9 0.0454(10) 0.0289(8) 0.0253(8) 0.0043(6) 0.0043(7) 0.0076(8)
C10 0.0254(7) 0.0334(8) 0.0213(7) -0.0031(6) 0.0019(6) -0.0061(7)
C11 0.0257(8) 0.0345(8) 0.0271(8) -0.0033(6) -0.0047(6) 0.0062(7)
C12 0.0252(8) 0.0537(11) 0.0294(8) -0.0020(8) -0.0038(7) 0.0004(7)
C13 0.0311(8) 0.0357(8) 0.0306(8) -0.0040(7) -0.0077(6) -0.0003(7)
C14 0.0316(9) 0.0615(12) 0.0333(10) -0.0144(8) 0.0032(8) -0.0074(9)
C15 0.0549(13) 0.0413(10) 0.0394(10) -0.0043(8) -0.0134(9) -0.0132(10)
C16 0.0324(9) 0.0379(9) 0.0350(9) 0.0077(7) -0.0035(7) 0.0029(7)
C17 0.0353(9) 0.0550(11) 0.0342(9) 0.0110(8) 0.0067(7) 0.0119(9)
C18 0.0628(14) 0.0470(11) 0.0366(10) 0.0105(8) -0.0007(9) 0.0157(10)

loop_
_atom_type_symbol
_atom_type_description
_atom_type_scat_dispersion_real
_atom_type_scat_dispersion_imag
_atom_type_scat_source
C C 0.0033 0.0016 'International Tables Vol C Tables 4.2.6.8 and 6.1.1.4'
H H 0.0000 0.0000 'International Tables Vol C Tables 4.2.6.8 and 6.1.1.4'
N N 0.0061 0.0033 'International Tables Vol C Tables 4.2.6.8 and 6.1.1.4'
O O 0.0106 0.0060 'International Tables Vol C Tables 4.2.6.8 and 6.1.1.4'
Cl Cl 0.1484 0.1585 'International Tables Vol C Tables 4.2.6.8 and 6.1.1.4'
Ni Ni 0.3393 1.1124 'International Tables Vol C Tables 4.2.6.8 and 6.1.1.4'

loop_
_geom_angle_atom_site_label_1
_geom_angle_atom_site_label_2
_geom_angle_atom_site_label_3
_geom_angle
C5 Ni1 N2 81.67(6)
C5 Ni1 N1 81.69(6)
N2 Ni1 N1 163.31(6)
C5 Ni1 O3 177.35(6)
N2 Ni1 O3 98.59(5)
N1 Ni1 O3 98.09(5)
O3_1 Cl1_1 O4_1 104.6(7)
O3_1 Cl1_1 O1_1 111.4(5)
O4_1 Cl1_1 O1_1 114.2(6)
O3_1 Cl1_1 O2_1 117.6(6)
O4_1 Cl1_1 O2_1 109.1(7)
O1_1 Cl1_1 O2_1 100.4(4)
O2_2 Cl1_2 O1_2 124.5(10)
O2_2 Cl1_2 O3_2 108.9(11)
O1_2 Cl1_2 O3_2 104.4(9)
O2_2 Cl1_2 O4_2 99.7(9)
O1_2 Cl1_2 O4_2 106.4(7)
O3_2 Cl1_2 O4_2 113.1(9)
C10 O1 C12 105.46(13)
C3 O2 C2 105.87(13)
Ni1 O3 H1O3 130.9
Ni1 O3 H2O3 123.7
H1O3 O3 H2O3 101.6
C3 N1 C1 108.55(13)
C3 N1 Ni1 114.18(11)
C1 N1 Ni1 136.96(11)
C10 N2 C11 108.12(13)
C10 N2 Ni1 114.84(11)
C11 N2 Ni1 135.62(11)
N1 C1 C13 112.29(13)
N1 C1 C2 101.76(13)
C13 C1 C2 114.49(13)
N1 C1 H1 109.3
C13 C1 H1 109.3
C2 C1 H1 109.3
O2 C2 C1 105.77(13)
O2 C2 H2A 110.6
C1 C2 H2A 110.6
O2 C2 H2B 110.6
C1 C2 H2B 110.6
H2A C2 H2B 108.7
N1 C3 O2 117.59(15)
N1 C3 C4 117.41(14)
O2 C3 C4 124.98(15)
C5 C4 C9 120.45(16)
C5 C4 C3 106.79(13)
C9 C4 C3 132.76(16)
C4 C5 C6 120.54(14)
C4 C5 Ni1 119.89(12)
C6 C5 Ni1 119.57(12)
C5 C6 C7 120.31(16)
C5 C6 C10 106.80(13)
C7 C6 C10 132.79(16)
C8 C7 C6 118.52(17)
C8 C7 H7 120.7
C6 C7 H7 120.7
C7 C8 C9 121.81(16)
C7 C8 H8 119.1
C9 C8 H8 119.1
C4 C9 C8 118.28(17)
C4 C9 H9 120.9
C8 C9 H9 120.9
N2 C10 O1 117.62(15)
N2 C10 C6 117.04(14)
O1 C10 C6 125.22(15)
N2 C11 C16 110.59(13)
N2 C11 C12 101.16(13)
C16 C11 C12 115.07(14)
N2 C11 H11 109.9
C16 C11 H11 109.9
C12 C11 H11 109.9
O1 C12 C11 105.10(13)
O1 C12 H12A 110.7
C11 C12 H12A 110.7
O1 C12 H12B 110.7
C11 C12 H12B 110.7
H12A C12 H12B 108.8
C14 C13 C15 111.60(14)
C14 C13 C1 112.56(15)
C15 C13 C1 109.47(15)
C14 C13 H13 107.7
C15 C13 H13 107.7
C1 C13 H13 107.7
C13 C14 H14A 109.5
C13 C14 H14B 109.5
H14A C14 H14B 109.5
C13 C14 H14C 109.5
H14A C14 H14C 109.5
H14B C14 H14C 109.5
C13 C15 H15A 109.5
C13 C15 H15B 109.5
H15A C15 H15B 109.5
C13 C15 H15C 109.5
H15A C15 H15C 109.5
H15B C15 H15C 109.5
C17 C16 C11 112.92(15)
C17 C16 C18 112.59(16)
C11 C16 C18 108.51(15)
C17 C16 H16 107.5
C11 C16 H16 107.5
C18 C16 H16 107.5
C16 C17 H17A 109.5
C16 C17 H17B 109.5
H17A C17 H17B 109.5
C16 C17 H17C 109.5
H17A C17 H17C 109.5
H17B C17 H17C 109.5
C16 C18 H18A 109.5
C16 C18 H18B 109.5
H18A C18 H18B 109.5
C16 C18 H18C 109.5
H18A C18 H18C 109.5
H18B C18 H18C 109.5

loop_
_geom_bond_atom_site_label_1
_geom_bond_atom_site_label_2
_geom_bond_distance
Ni1 C5 1.8333(14)
Ni1 N2 1.9101(13)
Ni1 N1 1.9195(13)
Ni1 O3 1.9403(12)
Cl1_1 O3_1 1.366(9)
Cl1_1 O4_1 1.469(13)
Cl1_1 O1_1 1.487(7)
Cl1_1 O2_1 1.510(8)
Cl1_2 O2_2 1.237(12)
Cl1_2 O1_2 1.341(11)
Cl1_2 O3_2 1.420(18)
Cl1_2 O4_2 1.454(12)
O1 C10 1.3235(19)
O1 C12 1.467(2)
O2 C3 1.3280(19)
O2 C2 1.461(2)
O3 H1O3 0.8500
O3 H2O3 0.8500
N1 C3 1.296(2)
N1 C1 1.479(2)
N2 C10 1.292(2)
N2 C11 1.481(2)
C1 C13 1.532(2)
C1 C2 1.540(2)
C1 H1 1.0000
C2 H2A 0.9900
C2 H2B 0.9900
C3 C4 1.454(2)
C4 C5 1.379(2)
C4 C9 1.391(2)
C5 C6 1.385(2)
C6 C7 1.391(2)
C6 C10 1.454(2)
C7 C8 1.388(3)
C7 H7 0.9500
C8 C9 1.397(3)
C8 H8 0.9500
C9 H9 0.9500
C11 C16 1.527(2)
C11 C12 1.536(2)
C11 H11 1.0000
C12 H12A 0.9900
C12 H12B 0.9900
C13 C14 1.519(3)
C13 C15 1.526(2)
C13 H13 1.0000
C14 H14A 0.9800
C14 H14B 0.9800
C14 H14C 0.9800
C15 H15A 0.9800
C15 H15B 0.9800
C15 H15C 0.9800
C16 C17 1.521(3)
C16 C18 1.528(2)
C16 H16 1.0000
C17 H17A 0.9800
C17 H17B 0.9800
C17 H17C 0.9800
C18 H18A 0.9800
C18 H18B 0.9800
C18 H18C 0.9800

loop_
_geom_torsion_atom_site_label_1
_geom_torsion_atom_site_label_2
_geom_torsion_atom_site_label_3
_geom_torsion_atom_site_label_4
_geom_torsion
C5 Ni1 N1 C3 0.71(11)
N2 Ni1 N1 C3 -3.9(2)
O3 Ni1 N1 C3 178.04(11)
C5 Ni1 N1 C1 -171.98(16)
N2 Ni1 N1 C1 -176.60(16)
O3 Ni1 N1 C1 5.35(15)
C5 Ni1 N2 C10 1.47(12)
N1 Ni1 N2 C10 6.1(3)
O3 Ni1 N2 C10 -175.86(11)
C5 Ni1 N2 C11 -162.92(15)
N1 Ni1 N2 C11 -158.30(17)
O3 Ni1 N2 C11 19.75(15)
C3 N1 C1 C13 -116.99(15)
Ni1 N1 C1 C13 56.0(2)
C3 N1 C1 C2 5.90(16)
Ni1 N1 C1 C2 178.87(12)
C3 O2 C2 C1 5.10(16)
N1 C1 C2 O2 -6.54(16)
C13 C1 C2 O2 114.83(15)
C1 N1 C3 O2 -3.17(19)
Ni1 N1 C3 O2 -177.91(10)
C1 N1 C3 C4 175.21(13)
Ni1 N1 C3 C4 0.46(17)
C2 O2 C3 N1 -1.41(18)
C2 O2 C3 C4 -179.65(14)
N1 C3 C4 C5 -1.77(19)
O2 C3 C4 C5 176.47(14)
N1 C3 C4 C9 177.87(17)
O2 C3 C4 C9 -3.9(3)
C9 C4 C5 C6 2.2(2)
C3 C4 C5 C6 -178.07(14)
C9 C4 C5 Ni1 -177.25(12)
C3 C4 C5 Ni1 2.45(17)
N2 Ni1 C5 C4 176.77(13)
N1 Ni1 C5 C4 -1.89(12)
O3 Ni1 C5 C4 -87.5(13)
N2 Ni1 C5 C6 -2.71(12)
N1 Ni1 C5 C6 178.63(13)
O3 Ni1 C5 C6 93.0(13)
C4 C5 C6 C7 0.5(2)
Ni1 C5 C6 C7 -179.99(12)
C4 C5 C6 C10 -176.32(13)
Ni1 C5 C6 C10 3.16(17)
C5 C6 C7 C8 -2.3(2)
C10 C6 C7 C8 173.55(16)
C6 C7 C8 C9 1.5(2)
C5 C4 C9 C8 -3.1(2)
C3 C4 C9 C8 177.34(15)
C7 C8 C9 C4 1.2(2)
C11 N2 C10 O1 -7.69(19)
Ni1 N2 C10 O1 -176.27(10)
C11 N2 C10 C6 168.47(13)
Ni1 N2 C10 C6 -0.11(18)
C12 O1 C10 N2 -3.07(19)
C12 O1 C10 C6 -178.88(15)
C5 C6 C10 N2 -1.83(19)
C7 C6 C10 N2 -178.12(17)
C5 C6 C10 O1 174.00(14)
C7 C6 C10 O1 -2.3(3)
C10 N2 C11 C16 -108.32(16)
Ni1 N2 C11 C16 56.80(19)
C10 N2 C11 C12 14.05(16)
Ni1 N2 C11 C12 179.17(12)
C10 O1 C12 C11 11.90(17)
N2 C11 C12 O1 -15.37(16)
C16 C11 C12 O1 103.84(15)
N1 C1 C13 C14 56.04(18)
C2 C1 C13 C14 -59.34(19)
N1 C1 C13 C15 -179.22(14)
C2 C1 C13 C15 65.39(19)
N2 C11 C16 C17 61.88(19)
C12 C11 C16 C17 -51.9(2)
N2 C11 C16 C18 -172.57(15)
C12 C11 C16 C18 73.6(2)
